data_2105795
loop_
_publ_author_name
'Bertolotti, Federica'
'Calore, Leandro'
'Gervasio, Giuliana'
'Agostino, Angelo'
'Truccato, Marco'
'Operti, Lorenza'

_publ_section_title
;
 X-ray crystal structures of Al-doped (Y,Ca)Ba~2~Cu~3~O~7{-~<i>y</i>}
 whiskers
;
_journal_issue 2
_journal_name_full 'Acta Crystallographica Section B'
_journal_page_first 236
_journal_page_last 242
_journal_paper_doi 10.1107/S2052520613029351
_journal_volume 70
_journal_year 2014
_chemical_formula_moiety 'Al0.06 Cu2.94 O6 Y0.94, 0.81(O), 2(Ba), 0.06(Ca)'
_chemical_formula_sum 'Al0.06 Ba2 Ca0.06 Cu2.94 O6.81 Y0.94'
_chemical_formula_weight 657.80
_space_group_IT_number 47
_space_group_name_Hall '-P 2 2'
_space_group_name_H-M_alt 'P m m m'
_symmetry_cell_setting orthorhombic
_symmetry_space_group_name_Hall '-P 2 2'
_symmetry_space_group_name_H-M 'P m m m'
_atom_sites_solution_primary direct
_atom_sites_solution_secondary difmap
_audit_creation_method SHELXL-97
_cell_angle_alpha 90.00
_cell_angle_beta 90.00
_cell_angle_gamma 90.00
_cell_formula_units_Z 1
_cell_length_a 3.8380(2)
_cell_length_b 3.8735(2)
_cell_length_c 11.6947(5)
_cell_measurement_reflns_used 1360
_cell_measurement_temperature 293(2)
_cell_measurement_theta_max 30.4138
_cell_measurement_theta_min 6.3052
_cell_volume 173.859(15)
_computing_cell_refinement
;
CrysAlisPro, Agilent Technologies,
Version 1.171.35.21 (release 20-01-2012 CrysAlis171 .NET)
(compiled Jan 23 2012,18:06:46)
;
_computing_data_collection
;
CrysAlisPro, Agilent Technologies,
Version 1.171.35.21 (release 20-01-2012 CrysAlis171 .NET)
(compiled Jan 23 2012,18:06:46)
;
_computing_data_reduction
;
CrysAlisPro, Agilent Technologies,
Version 1.171.35.21 (release 20-01-2012 CrysAlis171 .NET)
(compiled Jan 23 2012,18:06:46)
;
_computing_structure_refinement 'SHELXL-97 (Sheldrick, 1997)'
_computing_structure_solution 'SHELXS-97 (Sheldrick, 1990)'
_diffrn_ambient_temperature 293(2)
_diffrn_detector_area_resol_mean 10.2890
_diffrn_measured_fraction_theta_full 0.981
_diffrn_measured_fraction_theta_max 0.981
_diffrn_measurement_device_type 'Xcalibur, Ruby, Gemini ultra'
_diffrn_radiation_monochromator graphite
_diffrn_radiation_source 'Enhance (Mo) X-ray Source'
_diffrn_radiation_type MoK\a
_diffrn_radiation_wavelength 0.71073
_diffrn_reflns_av_R_equivalents 0.0259
_diffrn_reflns_av_sigmaI/netI 0.0170
_diffrn_reflns_limit_h_max 5
_diffrn_reflns_limit_h_min -4
_diffrn_reflns_limit_k_max 5
_diffrn_reflns_limit_k_min -5
_diffrn_reflns_limit_l_max 16
_diffrn_reflns_limit_l_min -16
_diffrn_reflns_number 1677
_diffrn_reflns_theta_full 30.48
_diffrn_reflns_theta_max 30.48
_diffrn_reflns_theta_min 6.32
_exptl_absorpt_coefficient_mu 27.772
_exptl_absorpt_correction_T_max 0.639
_exptl_absorpt_correction_T_min 0.326
_exptl_absorpt_correction_type analytical
_exptl_crystal_density_diffrn 6.285
_exptl_crystal_density_method 'not measured'
_exptl_crystal_F_000 290
_exptl_crystal_size_max 0.2053
_exptl_crystal_size_mid 0.0348
_exptl_crystal_size_min 0.0161
_refine_diff_density_max 0.903
_refine_diff_density_min -0.860
_refine_ls_extinction_method none
_refine_ls_goodness_of_fit_ref 1.080
_refine_ls_matrix_type full
_refine_ls_number_parameters 34
_refine_ls_number_reflns 353
_refine_ls_number_restraints 0
_refine_ls_restrained_S_all 1.080
_refine_ls_R_factor_all 0.0189
_refine_ls_R_factor_gt 0.0182
_refine_ls_shift/su_max 0.000
_refine_ls_shift/su_mean 0.000
_refine_ls_structure_factor_coef Fsqd
_refine_ls_weighting_details 'calc w=1/[\s^2^(Fo^2^)+(0.0361P)^2^+0.0000P] where P=(Fo^2^+2Fc^2^)/3'
_refine_ls_weighting_scheme calc
_refine_ls_wR_factor_gt 0.0501
_refine_ls_wR_factor_ref 0.0505
_reflns_number_gt 337
_reflns_number_total 353
_reflns_threshold_expression >2sigma(I)
_cod_data_source_file bp5058sup1.cif
_cod_data_source_block 2
_cod_database_code 2105795
_cod_database_fobs_code 2105795

loop_
_symmetry_equiv_pos_as_xyz
'x, y, z'
'-x, -y, z'
'x, -y, -z'
'-x, y, -z'
'-x, -y, -z'
'x, y, -z'
'-x, y, z'
'x, -y, z'

loop_
_atom_site_type_symbol
_atom_site_label
_atom_site_fract_x
_atom_site_fract_y
_atom_site_fract_z
_atom_site_U_iso_or_equiv
_atom_site_adp_type
_atom_site_calc_flag
_atom_site_refinement_flags
_atom_site_occupancy
_atom_site_symmetry_multiplicity
Cu Cu1 0.0000 0.0000 0.0000 0.0113(3) Uani d SP 0.943(5) 8
Cu Cu2 0.0000 0.0000 0.35628(6) 0.00776(17) Uani d S 1 4
Y Y1 -0.5000 0.5000 0.5000 0.0081(2) Uani d SP 0.935(4) 8
Ba Ba1 0.5000 -0.5000 0.18585(3) 0.01198(14) Uani d S 1 4
Ca Ca1 -0.5000 0.5000 0.5000 0.0081(2) Uani d SP 0.06 8
Al Al1 0.0000 0.0000 0.35628(6) 0.00776(17) Uani d SP 0.03 4
O O1 0.0000 0.0000 0.1584(4) 0.0212(8) Uani d S 1 4
O O2 -0.5000 0.0000 0.3777(4) 0.0098(6) Uani d S 1 4
O O3 0.0000 0.5000 0.3775(4) 0.0106(7) Uani d S 1 4
O O4 0.0000 0.5000 0.0000 0.017(3) Uani d SP 0.65(2) 8
O O5 0.5000 0.0000 0.0000 0.012(6) Uiso d SP 0.16 8

loop_
_atom_site_aniso_label
_atom_site_aniso_U_11
_atom_site_aniso_U_22
_atom_site_aniso_U_33
_atom_site_aniso_U_12
_atom_site_aniso_U_13
_atom_site_aniso_U_23
Cu1 0.0136(5) 0.0126(5) 0.0079(5) 0.000 0.000 0.000
Cu2 0.0059(3) 0.0062(3) 0.0112(4) 0.000 0.000 0.000
Y1 0.0074(3) 0.0072(3) 0.0097(4) 0.000 0.000 0.000
Ba1 0.01263(19) 0.01116(19) 0.0122(2) 0.000 0.000 0.000
Ca1 0.0074(3) 0.0072(3) 0.0097(4) 0.000 0.000 0.000
Al1 0.0059(3) 0.0062(3) 0.0112(4) 0.000 0.000 0.000
O1 0.027(2) 0.0262(19) 0.011(2) 0.000 0.000 0.000
O2 0.0065(12) 0.0117(13) 0.0113(17) 0.000 0.000 0.000
O3 0.0117(13) 0.0061(13) 0.0141(19) 0.000 0.000 0.000
O4 0.027(4) 0.007(4) 0.018(5) 0.000 0.000 0.000

loop_
_atom_type_symbol
_atom_type_description
_atom_type_scat_dispersion_real
_atom_type_scat_dispersion_imag
_atom_type_scat_source
O O 0.0106 0.0060 'International Tables Vol C Tables 4.2.6.8 and 6.1.1.4'
Cu Cu 0.3201 1.2651 'International Tables Vol C Tables 4.2.6.8 and 6.1.1.4'
Y Y -2.7962 3.5667 'International Tables Vol C Tables 4.2.6.8 and 6.1.1.4'
Ba Ba -0.3244 2.2819 'International Tables Vol C Tables 4.2.6.8 and 6.1.1.4'
Al Al 0.0645 0.0514 'International Tables Vol C Tables 4.2.6.8 and 6.1.1.4'
Ca Ca 0.2262 0.3064 'International Tables Vol C Tables 4.2.6.8 and 6.1.1.4'

loop_
_geom_angle_atom_site_label_1
_geom_angle_atom_site_label_2
_geom_angle_atom_site_label_3
_geom_angle_site_symmetry_1
_geom_angle_site_symmetry_3
_geom_angle
O1 Cu1 O1 . 5 180.0
O1 Cu1 O5 . 1_455 90.0
O1 Cu1 O5 5 1_455 90.0
O1 Cu1 O5 . . 90.0
O1 Cu1 O5 5 . 90.0
O5 Cu1 O5 1_455 . 180.0
O1 Cu1 O4 . . 90.0
O1 Cu1 O4 5 . 90.0
O5 Cu1 O4 1_455 . 90.0
O5 Cu1 O4 . . 90.0
O1 Cu1 O4 . 1_545 90.0
O1 Cu1 O4 5 1_545 90.0
O5 Cu1 O4 1_455 1_545 90.0
O5 Cu1 O4 . 1_545 90.0
O4 Cu1 O4 . 1_545 180.0
O1 Cu1 Ba1 . 5_545 128.561(5)
O1 Cu1 Ba1 5 5_545 51.439(5)
O5 Cu1 Ba1 1_455 5_545 56.608(3)
O5 Cu1 Ba1 . 5_545 123.392(3)
O4 Cu1 Ba1 . 5_545 123.742(3)
O4 Cu1 Ba1 1_545 5_545 56.258(3)
O1 Cu1 Ba1 . 1_565 51.439(5)
O1 Cu1 Ba1 5 1_565 128.561(5)
O5 Cu1 Ba1 1_455 1_565 123.392(3)
O5 Cu1 Ba1 . 1_565 56.608(3)
O4 Cu1 Ba1 . 1_565 56.258(3)
O4 Cu1 Ba1 1_545 1_565 123.742(3)
Ba1 Cu1 Ba1 5_545 1_565 180.0
O1 Cu1 Ba1 . 5 128.561(5)
O1 Cu1 Ba1 5 5 51.439(5)
O5 Cu1 Ba1 1_455 5 56.608(3)
O5 Cu1 Ba1 . 5 123.392(3)
O4 Cu1 Ba1 . 5 56.258(3)
O4 Cu1 Ba1 1_545 5 123.742(3)
Ba1 Cu1 Ba1 5_545 5 67.485(6)
Ba1 Cu1 Ba1 1_565 5 112.515(6)
O1 Cu1 Ba1 . 5_645 128.561(5)
O1 Cu1 Ba1 5 5_645 51.439(5)
O5 Cu1 Ba1 1_455 5_645 123.392(3)
O5 Cu1 Ba1 . 5_645 56.608(3)
O4 Cu1 Ba1 . 5_645 123.742(3)
O4 Cu1 Ba1 1_545 5_645 56.258(3)
Ba1 Cu1 Ba1 5_545 5_645 66.784(6)
Ba1 Cu1 Ba1 1_565 5_645 113.216(6)
Ba1 Cu1 Ba1 5 5_645 102.878(10)
O1 Cu1 Ba1 . 5_655 128.561(5)
O1 Cu1 Ba1 5 5_655 51.439(5)
O5 Cu1 Ba1 1_455 5_655 123.392(3)
O5 Cu1 Ba1 . 5_655 56.608(3)
O4 Cu1 Ba1 . 5_655 56.258(3)
O4 Cu1 Ba1 1_545 5_655 123.742(3)
Ba1 Cu1 Ba1 5_545 5_655 102.878(10)
Ba1 Cu1 Ba1 1_565 5_655 77.122(10)
Ba1 Cu1 Ba1 5 5_655 66.784(6)
Ba1 Cu1 Ba1 5_645 5_655 67.485(6)
O1 Cu1 Ba1 . . 51.439(5)
O1 Cu1 Ba1 5 . 128.561(5)
O5 Cu1 Ba1 1_455 . 123.392(3)
O5 Cu1 Ba1 . . 56.608(3)
O4 Cu1 Ba1 . . 123.742(3)
O4 Cu1 Ba1 1_545 . 56.258(3)
Ba1 Cu1 Ba1 5_545 . 112.515(6)
Ba1 Cu1 Ba1 1_565 . 67.485(6)
Ba1 Cu1 Ba1 5 . 180.0
Ba1 Cu1 Ba1 5_645 . 77.122(10)
Ba1 Cu1 Ba1 5_655 . 113.216(6)
O2 Cu2 O2 1_655 . 165.2(2)
O2 Cu2 O3 1_655 . 89.06(2)
O2 Cu2 O3 . . 89.06(2)
O2 Cu2 O3 1_655 1_545 89.06(2)
O2 Cu2 O3 . 1_545 89.06(2)
O3 Cu2 O3 . 1_545 165.4(3)
O2 Cu2 O1 1_655 . 97.42(12)
O2 Cu2 O1 . . 97.42(12)
O3 Cu2 O1 . . 97.29(13)
O3 Cu2 O1 1_545 . 97.29(13)
O2 Cu2 Ca1 1_655 1_655 48.55(7)
O2 Cu2 Ca1 . 1_655 121.76(9)
O3 Cu2 Ca1 . 1_655 48.21(7)
O3 Cu2 Ca1 1_545 1_655 122.22(9)
O1 Cu2 Ca1 . 1_655 121.652(11)
O2 Cu2 Y1 1_655 1_655 48.55(7)
O2 Cu2 Y1 . 1_655 121.76(9)
O3 Cu2 Y1 . 1_655 48.21(7)
O3 Cu2 Y1 1_545 1_655 122.22(9)
O1 Cu2 Y1 . 1_655 121.652(11)
Ca1 Cu2 Y1 1_655 1_655 0.0
O2 Cu2 Ca1 1_655 1_545 121.76(9)
O2 Cu2 Ca1 . 1_545 48.55(7)
O3 Cu2 Ca1 . 1_545 122.22(9)
O3 Cu2 Ca1 1_545 1_545 48.21(7)
O1 Cu2 Ca1 . 1_545 121.652(11)
Ca1 Cu2 Ca1 1_655 1_545 116.70(2)
Y1 Cu2 Ca1 1_655 1_545 116.70(2)
O2 Cu2 Y1 1_655 1_545 121.76(9)
O2 Cu2 Y1 . 1_545 48.55(7)
O3 Cu2 Y1 . 1_545 122.22(9)
O3 Cu2 Y1 1_545 1_545 48.21(7)
O1 Cu2 Y1 . 1_545 121.652(11)
Ca1 Cu2 Y1 1_655 1_545 116.70(2)
Y1 Cu2 Y1 1_655 1_545 116.70(2)
Ca1 Cu2 Y1 1_545 1_545 0.0
O2 Cu2 Y1 1_655 . 121.76(9)
O2 Cu2 Y1 . . 48.55(7)
O3 Cu2 Y1 . . 48.21(7)
O3 Cu2 Y1 1_545 . 122.22(9)
O1 Cu2 Y1 . . 121.652(11)
Ca1 Cu2 Y1 1_655 . 73.617(11)
Y1 Cu2 Y1 1_655 . 73.617(11)
Ca1 Cu2 Y1 1_545 . 74.413(11)
Y1 Cu2 Y1 1_545 . 74.413(11)
O2 Cu2 Ca1 1_655 1_645 48.55(7)
O2 Cu2 Ca1 . 1_645 121.76(9)
O3 Cu2 Ca1 . 1_645 122.22(9)
O3 Cu2 Ca1 1_545 1_645 48.21(7)
O1 Cu2 Ca1 . 1_645 121.652(11)
Ca1 Cu2 Ca1 1_655 1_645 74.413(11)
Y1 Cu2 Ca1 1_655 1_645 74.413(11)
Ca1 Cu2 Ca1 1_545 1_645 73.617(11)
Y1 Cu2 Ca1 1_545 1_645 73.617(11)
Y1 Cu2 Ca1 . 1_645 116.70(2)
O3 Y1 O3 1_455 5_566 180.00(16)
O3 Y1 O3 1_455 . 106.50(16)
O3 Y1 O3 5_566 . 73.50(16)
O3 Y1 O3 1_455 5_466 73.50(16)
O3 Y1 O3 5_566 5_466 106.50(16)
O3 Y1 O3 . 5_466 180.0
O3 Y1 O2 1_455 . 69.17(6)
O3 Y1 O2 5_566 . 110.83(6)
O3 Y1 O2 . . 69.17(6)
O3 Y1 O2 5_466 . 110.83(6)
O3 Y1 O2 1_455 5_466 110.83(6)
O3 Y1 O2 5_566 5_466 69.17(6)
O3 Y1 O2 . 5_466 110.83(6)
O3 Y1 O2 5_466 5_466 69.17(6)
O2 Y1 O2 . 5_466 180.00(16)
O3 Y1 O2 1_455 1_565 69.17(6)
O3 Y1 O2 5_566 1_565 110.83(6)
O3 Y1 O2 . 1_565 69.17(6)
O3 Y1 O2 5_466 1_565 110.83(6)
O2 Y1 O2 . 1_565 107.09(16)
O2 Y1 O2 5_466 1_565 72.91(16)
O3 Y1 O2 1_455 5_456 110.83(6)
O3 Y1 O2 5_566 5_456 69.17(6)
O3 Y1 O2 . 5_456 110.83(6)
O3 Y1 O2 5_466 5_456 69.17(6)
O2 Y1 O2 . 5_456 72.91(16)
O2 Y1 O2 5_466 5_456 107.09(16)
O2 Y1 O2 1_565 5_456 180.0
O3 Y1 Cu2 1_455 1_455 37.434(10)
O3 Y1 Cu2 5_566 1_455 142.566(9)
O3 Y1 Cu2 . 1_455 99.56(7)
O3 Y1 Cu2 5_466 1_455 80.44(7)
O2 Y1 Cu2 . 1_455 37.044(9)
O2 Y1 Cu2 5_466 1_455 142.956(9)
O2 Y1 Cu2 1_565 1_455 100.05(6)
O2 Y1 Cu2 5_456 1_455 79.95(6)
O3 Y1 Al1 1_455 5_566 142.566(10)
O3 Y1 Al1 5_566 5_566 37.434(9)
O3 Y1 Al1 . 5_566 80.44(7)
O3 Y1 Al1 5_466 5_566 99.56(7)
O2 Y1 Al1 . 5_566 142.956(9)
O2 Y1 Al1 5_466 5_566 37.044(9)
O2 Y1 Al1 1_565 5_566 79.95(6)
O2 Y1 Al1 5_456 5_566 100.05(6)
Cu2 Y1 Al1 1_455 5_566 180.0
O3 Y1 Al1 1_455 1_455 37.434(10)
O3 Y1 Al1 5_566 1_455 142.566(9)
O3 Y1 Al1 . 1_455 99.56(7)
O3 Y1 Al1 5_466 1_455 80.44(7)
O2 Y1 Al1 . 1_455 37.044(9)
O2 Y1 Al1 5_466 1_455 142.956(9)
O2 Y1 Al1 1_565 1_455 100.05(6)
O2 Y1 Al1 5_456 1_455 79.95(6)
Cu2 Y1 Al1 1_455 1_455 0.0
Al1 Y1 Al1 5_566 1_455 180.0
O3 Y1 Cu2 1_455 5_566 142.566(10)
O3 Y1 Cu2 5_566 5_566 37.434(9)
O3 Y1 Cu2 . 5_566 80.44(7)
O3 Y1 Cu2 5_466 5_566 99.56(7)
O2 Y1 Cu2 . 5_566 142.956(9)
O2 Y1 Cu2 5_466 5_566 37.044(9)
O2 Y1 Cu2 1_565 5_566 79.95(6)
O2 Y1 Cu2 5_456 5_566 100.05(6)
Cu2 Y1 Cu2 1_455 5_566 180.0
Al1 Y1 Cu2 5_566 5_566 0.00(2)
Al1 Y1 Cu2 1_455 5_566 180.0
O1 Ba1 O1 1_545 1_655 166.56(19)
O1 Ba1 O1 1_545 1_645 88.70(2)
O1 Ba1 O1 1_655 1_645 89.74(2)
O1 Ba1 O1 1_545 . 89.74(2)
O1 Ba1 O1 1_655 . 88.70(2)
O1 Ba1 O1 1_645 . 166.56(19)
O1 Ba1 O4 1_545 1_545 56.61(8)
O1 Ba1 O4 1_655 1_545 112.02(8)
O1 Ba1 O4 1_645 1_545 112.02(8)
O1 Ba1 O4 . 1_545 56.61(8)
O1 Ba1 O4 1_545 1_645 112.02(8)
O1 Ba1 O4 1_655 1_645 56.61(8)
O1 Ba1 O4 1_645 1_645 56.61(8)
O1 Ba1 O4 . 1_645 112.02(8)
O4 Ba1 O4 1_545 1_645 82.884(10)
O1 Ba1 O5 1_545 1_545 56.17(8)
O1 Ba1 O5 1_655 1_545 112.46(8)
O1 Ba1 O5 1_645 1_545 56.17(8)
O1 Ba1 O5 . 1_545 112.46(8)
O4 Ba1 O5 1_545 1_545 55.967(6)
O4 Ba1 O5 1_645 1_545 55.967(6)
O1 Ba1 O5 1_545 . 112.46(8)
O1 Ba1 O5 1_655 . 56.17(8)
O1 Ba1 O5 1_645 . 112.46(8)
O1 Ba1 O5 . . 56.17(8)
O4 Ba1 O5 1_545 . 55.967(6)
O4 Ba1 O5 1_645 . 55.967(6)
O5 Ba1 O5 1_545 . 83.408(10)
O1 Ba1 O3 1_545 1_645 122.93(9)
O1 Ba1 O3 1_655 1_645 68.54(9)
O1 Ba1 O3 1_645 1_645 68.54(9)
O1 Ba1 O3 . 1_645 122.93(9)
O4 Ba1 O3 1_545 1_645 179.13(5)
O4 Ba1 O3 1_645 1_645 97.98(5)
O5 Ba1 O3 1_545 1_645 124.55(3)
O5 Ba1 O3 . 1_645 124.55(3)
O1 Ba1 O3 1_545 1_545 68.54(9)
O1 Ba1 O3 1_655 1_545 122.93(9)
O1 Ba1 O3 1_645 1_545 122.93(9)
O1 Ba1 O3 . 1_545 68.54(9)
O4 Ba1 O3 1_545 1_545 97.98(5)
O4 Ba1 O3 1_645 1_545 179.13(5)
O5 Ba1 O3 1_545 1_545 124.55(3)
O5 Ba1 O3 . 1_545 124.55(3)
O3 Ba1 O3 1_645 1_545 81.15(11)
O1 Ba1 O2 1_545 1_655 123.34(8)
O1 Ba1 O2 1_655 1_655 68.13(9)
O1 Ba1 O2 1_645 1_655 123.34(8)
O1 Ba1 O2 . 1_655 68.13(9)
O4 Ba1 O2 1_545 1_655 124.57(3)
O4 Ba1 O2 1_645 1_655 124.57(3)
O5 Ba1 O2 1_545 1_655 179.10(5)
O5 Ba1 O2 . 1_655 97.49(5)
O3 Ba1 O2 1_645 1_655 54.91(5)
O3 Ba1 O2 1_545 1_655 54.91(5)
O1 Ba1 O2 1_545 1_645 68.13(9)
O1 Ba1 O2 1_655 1_645 123.34(8)
O1 Ba1 O2 1_645 1_645 68.13(9)
O1 Ba1 O2 . 1_645 123.34(8)
O4 Ba1 O2 1_545 1_645 124.57(3)
O4 Ba1 O2 1_645 1_645 124.57(3)
O5 Ba1 O2 1_545 1_645 97.49(5)
O5 Ba1 O2 . 1_645 179.10(5)
O3 Ba1 O2 1_645 1_645 54.91(5)
O3 Ba1 O2 1_545 1_645 54.91(5)
O2 Ba1 O2 1_655 1_645 81.62(10)
Cu1 O1 Cu2 . . 180.0
Cu1 O1 Ba1 . 1_565 96.72(9)
Cu2 O1 Ba1 . 1_565 83.28(9)
Cu1 O1 Ba1 . 1_455 96.72(9)
Cu2 O1 Ba1 . 1_455 83.28(9)
Ba1 O1 Ba1 1_565 1_455 166.56(19)
Cu1 O1 Ba1 . . 96.72(9)
Cu2 O1 Ba1 . . 83.28(9)
Ba1 O1 Ba1 1_565 . 89.74(2)
Ba1 O1 Ba1 1_455 . 88.70(2)
Cu1 O1 Ba1 . 1_465 96.72(9)
Cu2 O1 Ba1 . 1_465 83.28(9)
Ba1 O1 Ba1 1_565 1_465 88.70(2)
Ba1 O1 Ba1 1_455 1_465 89.74(2)
Ba1 O1 Ba1 . 1_465 166.56(19)
Al1 O2 Cu2 1_455 1_455 0.00(4)
Al1 O2 Cu2 1_455 . 165.2(2)
Cu2 O2 Cu2 1_455 . 165.2(2)
Al1 O2 Y1 1_455 . 94.40(6)
Cu2 O2 Y1 1_455 . 94.40(6)
Cu2 O2 Y1 . . 94.40(6)
Al1 O2 Y1 1_455 1_545 94.40(6)
Cu2 O2 Y1 1_455 1_545 94.40(6)
Cu2 O2 Y1 . 1_545 94.40(6)
Y1 O2 Y1 . 1_545 107.09(16)
Al1 O2 Ca1 1_455 1_545 94.40(6)
Cu2 O2 Ca1 1_455 1_545 94.40(6)
Cu2 O2 Ca1 . 1_545 94.40(6)
Y1 O2 Ca1 . 1_545 107.09(16)
Y1 O2 Ca1 1_545 1_545 0.0
Al1 O2 Ba1 1_455 1_455 84.39(10)
Cu2 O2 Ba1 1_455 1_455 84.39(10)
Cu2 O2 Ba1 . 1_455 84.39(10)
Y1 O2 Ba1 . 1_455 167.26(13)
Y1 O2 Ba1 1_545 1_455 85.65(3)
Ca1 O2 Ba1 1_545 1_455 85.65(3)
Al1 O2 Ba1 1_455 1_465 84.39(10)
Cu2 O2 Ba1 1_455 1_465 84.39(10)
Cu2 O2 Ba1 . 1_465 84.39(10)
Y1 O2 Ba1 . 1_465 85.65(3)
Y1 O2 Ba1 1_545 1_465 167.26(13)
Ca1 O2 Ba1 1_545 1_465 167.26(13)
Ba1 O2 Ba1 1_455 1_465 81.62(10)
Cu2 O3 Al1 . 1_565 165.4(3)
Cu2 O3 Cu2 . 1_565 165.4(3)
Al1 O3 Cu2 1_565 1_565 0.00(4)
Cu2 O3 Ca1 . 1_655 94.35(7)
Al1 O3 Ca1 1_565 1_655 94.35(7)
Cu2 O3 Ca1 1_565 1_655 94.35(7)
Cu2 O3 Y1 . 1_655 94.35(7)
Al1 O3 Y1 1_565 1_655 94.35(7)
Cu2 O3 Y1 1_565 1_655 94.35(7)
Ca1 O3 Y1 1_655 1_655 0.0
Cu2 O3 Y1 . . 94.35(7)
Al1 O3 Y1 1_565 . 94.35(7)
Cu2 O3 Y1 1_565 . 94.35(7)
Ca1 O3 Y1 1_655 . 106.50(16)
Y1 O3 Y1 1_655 . 106.50(16)
Cu2 O3 Ba1 . 1_465 84.47(10)
Al1 O3 Ba1 1_565 1_465 84.47(10)
Cu2 O3 Ba1 1_565 1_465 84.47(10)
Ca1 O3 Ba1 1_655 1_465 167.33(14)
Y1 O3 Ba1 1_655 1_465 167.33(14)
Y1 O3 Ba1 . 1_465 86.18(3)
Cu2 O3 Ba1 . 1_565 84.47(10)
Al1 O3 Ba1 1_565 1_565 84.47(10)
Cu2 O3 Ba1 1_565 1_565 84.47(10)
Ca1 O3 Ba1 1_655 1_565 86.18(3)
Y1 O3 Ba1 1_655 1_565 86.18(3)
Y1 O3 Ba1 . 1_565 167.33(14)
Ba1 O3 Ba1 1_465 1_565 81.15(11)
Cu1 O4 Cu1 1_565 . 180.0
Cu1 O4 Ba1 1_565 5 90.0
Cu1 O4 Ba1 . 5 90.0
Cu1 O4 Ba1 1_565 1_565 90.0
Cu1 O4 Ba1 . 1_565 90.0
Ba1 O4 Ba1 5 1_565 180.000(9)
Cu1 O4 Ba1 1_565 5_655 90.0
Cu1 O4 Ba1 . 5_655 90.0
Ba1 O4 Ba1 5 5_655 82.884(10)
Ba1 O4 Ba1 1_565 5_655 97.116(10)
Cu1 O4 Ba1 1_565 1_465 90.0
Cu1 O4 Ba1 . 1_465 90.0
Ba1 O4 Ba1 5 1_465 97.116(10)
Ba1 O4 Ba1 1_565 1_465 82.884(10)
Ba1 O4 Ba1 5_655 1_465 180.0
Cu1 O5 Cu1 1_655 . 180.0
Cu1 O5 Ba1 1_655 5_645 90.0
Cu1 O5 Ba1 . 5_645 90.0
Cu1 O5 Ba1 1_655 1_565 90.0
Cu1 O5 Ba1 . 1_565 90.0
Ba1 O5 Ba1 5_645 1_565 180.000(9)
Cu1 O5 Ba1 1_655 5_655 90.0
Cu1 O5 Ba1 . 5_655 90.0
Ba1 O5 Ba1 5_645 5_655 83.408(10)
Ba1 O5 Ba1 1_565 5_655 96.592(10)
Cu1 O5 Ba1 1_655 . 90.0
Cu1 O5 Ba1 . . 90.0
Ba1 O5 Ba1 5_645 . 96.592(10)
Ba1 O5 Ba1 1_565 . 83.408(10)
Ba1 O5 Ba1 5_655 . 180.000(9)

loop_
_geom_bond_atom_site_label_1
_geom_bond_atom_site_label_2
_geom_bond_site_symmetry_2
_geom_bond_distance
Cu1 O1 . 1.852(5)
Cu1 O1 5 1.852(5)
Cu1 O5 1_455 1.9190
Cu1 O5 . 1.9190
Cu1 O4 . 1.9367
Cu1 O4 1_545 1.9367
Cu1 Ba1 5_545 3.4868(2)
Cu1 Ba1 1_565 3.4868(2)
Cu1 Ba1 5 3.4868(2)
Cu1 Ba1 5_645 3.4868(2)
Cu1 Ba1 5_655 3.4868(2)
Cu1 Ba1 . 3.4868(2)
Cu2 O2 1_655 1.9352(6)
Cu2 O2 . 1.9352(5)
Cu2 O3 . 1.9525(6)
Cu2 O3 1_545 1.9525(6)
Cu2 O1 . 2.314(5)
Cu2 Ca1 1_655 3.2029(4)
Cu2 Y1 1_655 3.2029(4)
Cu2 Ca1 1_545 3.2029(4)
Cu2 Y1 1_545 3.2029(4)
Cu2 Y1 . 3.2029(4)
Cu2 Ca1 1_645 3.2029(4)
Y1 O3 1_455 2.395(3)
Y1 O3 5_566 2.395(3)
Y1 O3 . 2.395(3)
Y1 O3 5_466 2.395(3)
Y1 O2 . 2.408(2)
Y1 O2 5_466 2.408(2)
Y1 O2 1_565 2.408(2)
Y1 O2 5_456 2.408(2)
Y1 Cu2 1_455 3.2029(4)
Y1 Al1 5_566 3.2029(4)
Y1 Al1 1_455 3.2029(4)
Y1 Cu2 5_566 3.2029(4)
Ba1 O1 1_545 2.7453(5)
Ba1 O1 1_655 2.7453(5)
Ba1 O1 1_645 2.7453(5)
Ba1 O1 . 2.7453(5)
Ba1 O4 1_545 2.8994(3)
Ba1 O4 1_645 2.8994(3)
Ba1 O5 1_545 2.9112(3)
Ba1 O5 . 2.9112(3)
Ba1 O3 1_645 2.950(3)
Ba1 O3 1_545 2.950(3)
Ba1 O2 1_655 2.964(3)
Ba1 O2 1_645 2.964(3)
O1 Ba1 1_565 2.7453(5)
O1 Ba1 1_455 2.7453(5)
O1 Ba1 1_465 2.7453(5)
O2 Al1 1_455 1.9352(5)
O2 Cu2 1_455 1.9352(5)
O2 Y1 1_545 2.408(2)
O2 Ca1 1_545 2.408(2)
O2 Ba1 1_455 2.964(3)
O2 Ba1 1_465 2.964(3)
O3 Al1 1_565 1.9525(6)
O3 Cu2 1_565 1.9525(6)
O3 Ca1 1_655 2.395(3)
O3 Y1 1_655 2.395(3)
O3 Ba1 1_465 2.950(3)
O3 Ba1 1_565 2.950(3)
O4 Cu1 1_565 1.9367
O4 Ba1 5 2.8994(3)
O4 Ba1 1_565 2.8994(3)
O4 Ba1 5_655 2.8994(3)
O4 Ba1 1_465 2.8994(3)
O5 Cu1 1_655 1.9190
O5 Ba1 5_645 2.9112(3)
O5 Ba1 1_565 2.9112(3)
O5 Ba1 5_655 2.9112(3)
